data_4502274
loop_
_publ_author_name
'Lama, Prem'
'Aijaz, Arshad'
'Sa\~nudo, E. Carolina'
'Bharadwaj, Parimal K.'

_publ_section_title
;
 Synthesis, Structure, and Magnetic Properties of Cobalt(II) Coordination
 Polymers from a New Tripodal Carboxylate Ligand: Weak Ferromagnetism and
 Metamagnetism
;
_journal_issue 1
_journal_name_full 'Crystal Growth &amp; Design'
_journal_page_first 283
_journal_paper_doi 10.1021/cg900896w
_journal_volume 10
_journal_year 2010
_chemical_formula_moiety 'C27 H19 Co1.50 N2 O7'
_chemical_formula_sum 'C27 H19 Co1.5 N2 O7'
_chemical_formula_weight 571.84
_chemical_name_systematic
;
 ?
;
_space_group_IT_number 2
_symmetry_cell_setting triclinic
_symmetry_space_group_name_Hall '-P 1'
_symmetry_space_group_name_H-M 'P -1'
_atom_sites_solution_hydrogens geom
_atom_sites_solution_primary direct
_atom_sites_solution_secondary difmap
_audit_creation_method SHELXL-97
_cell_angle_alpha 100.584(3)
_cell_angle_beta 104.738(8)
_cell_angle_gamma 94.047(5)
_cell_formula_units_Z 2
_cell_length_a 9.584(5)
_cell_length_b 10.442(6)
_cell_length_c 12.357(6)
_cell_measurement_reflns_used 999
_cell_measurement_temperature 100(2)
_cell_measurement_theta_max 27.8
_cell_measurement_theta_min 2.2
_cell_volume 1166.6(11)
_computing_cell_refinement 'SAINT 6.45 ( Bruker, 2003)'
_computing_data_collection 'SMART 5.628 (Bruker, 2003)'
_computing_data_reduction 'SAINT 6.45 ( Bruker, 2003)'
_computing_molecular_graphics 'DIAMOND 2.1e'
_computing_structure_refinement 'SHELXL-97 (Sheldrick, 1997)'
_computing_structure_solution SIR-97
_diffrn_ambient_temperature 100(2)
_diffrn_measured_fraction_theta_full 0.992
_diffrn_measured_fraction_theta_max 0.992
_diffrn_measurement_device_type 'BRUKER SMART APEX'
_diffrn_measurement_method /w-scans
_diffrn_radiation_monochromator graphite
_diffrn_radiation_source 'fine-focus sealed tube'
_diffrn_radiation_type MoK\a
_diffrn_radiation_wavelength 0.71069
_diffrn_reflns_av_R_equivalents 0.0268
_diffrn_reflns_av_sigmaI/netI 0.0655
_diffrn_reflns_limit_h_max 12
_diffrn_reflns_limit_h_min -9
_diffrn_reflns_limit_k_max 9
_diffrn_reflns_limit_k_min -13
_diffrn_reflns_limit_l_max 15
_diffrn_reflns_limit_l_min -16
_diffrn_reflns_number 7674
_diffrn_reflns_theta_full 27.80
_diffrn_reflns_theta_max 27.8
_diffrn_reflns_theta_min 2.21
_exptl_absorpt_coefficient_mu 1.132
_exptl_absorpt_correction_T_max 0.9149
_exptl_absorpt_correction_T_min 0.8576
_exptl_absorpt_correction_type empirical
_exptl_absorpt_process_details SADABS
_exptl_crystal_colour pink
_exptl_crystal_density_diffrn 1.628
_exptl_crystal_density_method 'not measured'
_exptl_crystal_description block
_exptl_crystal_F_000 583
_exptl_crystal_size_max 0.14
_exptl_crystal_size_mid 0.10
_exptl_crystal_size_min 0.08
_refine_diff_density_max 1.743
_refine_diff_density_min -1.493
_refine_diff_density_rms 0.250
_refine_ls_extinction_method none
_refine_ls_goodness_of_fit_ref 1.129
_refine_ls_hydrogen_treatment refU
_refine_ls_matrix_type full
_refine_ls_number_parameters 340
_refine_ls_number_reflns 5513
_refine_ls_number_restraints 0
_refine_ls_restrained_S_all 1.129
_refine_ls_R_factor_all 0.1073
_refine_ls_R_factor_gt 0.0701
_refine_ls_shift/su_max 0.000
_refine_ls_shift/su_mean 0.000
_refine_ls_structure_factor_coef Fsqd
_refine_ls_weighting_details 'calc w=1/[\s^2^(Fo^2^)+(0.1707P)^2^+4.0035P] where P=(Fo^2^+2Fc^2^)/3'
_refine_ls_weighting_scheme calc
_refine_ls_wR_factor_gt 0.1868
_refine_ls_wR_factor_ref 0.2915
_reflns_number_gt 4005
_reflns_number_total 5513
_reflns_threshold_expression >2sigma(I)
_cod_data_source_file cg900896w_si_002.cif
_cod_data_source_block compound3
_cod_depositor_comments
;
The following automatic conversions were performed:

'_symmetry_cell_setting' value 'Triclinic' changed to 'triclinic'
according to /home/saulius/struct/CIF-dictionaries/cif_core.dic
dictionary named 'cif_core.dic' version 2.4.2 from 2011-04-26.

Automatic conversion script
Id: cif_fix_values 1715 2011-07-08 13:25:40Z adriana 
;
_cod_original_sg_symbol_H-M P-1
_cod_original_formula_sum 'C27 H19 Co1.50 N2 O7'
_cod_database_code 4502274

loop_
_symmetry_equiv_pos_as_xyz
'x, y, z'
'-x, -y, -z'

loop_
_atom_site_label
_atom_site_type_symbol
_atom_site_fract_x
_atom_site_fract_y
_atom_site_fract_z
_atom_site_U_iso_or_equiv
_atom_site_adp_type
_atom_site_occupancy
_atom_site_symmetry_multiplicity
_atom_site_calc_flag
_atom_site_refinement_flags
Co1 Co 0.5000 0.0000 0.5000 0.0171(3) Uani 1 2 d S
Co2 Co 0.61484(8) -0.04404(8) 0.77682(7) 0.0180(3) Uani 1 1 d .
O1 O 0.3818(5) -0.0194(4) 0.8010(4) 0.0223(9) Uani 1 1 d .
O2 O 0.4657(4) 0.0493(4) 0.6682(3) 0.0168(8) Uani 1 1 d .
O3 O 0.7126(4) 0.0384(4) 0.5811(4) 0.0225(9) Uani 1 1 d .
O4 O 0.8167(4) -0.0155(4) 0.7463(4) 0.0206(9) Uani 1 1 d .
O5 O 0.0748(4) 0.2728(4) 0.4518(4) 0.0200(9) Uani 1 1 d .
O6 O 0.5186(5) -0.2183(4) 0.6737(4) 0.0263(10) Uani 1 1 d .
O7 O 0.4841(5) -0.2014(4) 0.4911(4) 0.0240(9) Uani 1 1 d .
N1 N 0.6901(6) -0.1569(5) 0.8992(4) 0.0210(10) Uani 1 1 d .
N2 N 0.6833(6) 0.1397(5) 0.8985(5) 0.0226(11) Uani 1 1 d .
C1 C 0.3627(7) 0.0340(6) 0.7165(5) 0.0209(12) Uani 1 1 d .
C2 C 0.2216(6) 0.0836(6) 0.6696(5) 0.0189(11) Uani 1 1 d .
C3 C 0.0972(6) 0.0433(6) 0.6963(5) 0.0205(12) Uani 1 1 d .
H3 H 0.1017 -0.0091 0.7501 0.025 Uiso 1 1 calc R
C4 C -0.0360(6) 0.0807(5) 0.6431(5) 0.0164(11) Uani 1 1 d .
C5 C -0.0407(6) 0.1611(6) 0.5631(5) 0.0192(11) Uani 1 1 d .
H5 H -0.1285 0.1865 0.5262 0.023 Uiso 1 1 calc R
C6 C 0.0875(6) 0.2022(5) 0.5398(5) 0.0170(11) Uani 1 1 d .
C7 C 0.2183(7) 0.1657(6) 0.5916(5) 0.0210(12) Uani 1 1 d .
H7 H 0.3031 0.1949 0.5753 0.025 Uiso 1 1 calc R
C8 C 0.8214(6) 0.0295(6) 0.6584(5) 0.0195(11) Uani 1 1 d .
C9 C 0.1669(6) 0.3881(5) 0.4780(5) 0.0184(11) Uani 1 1 d .
C10 C 0.2351(7) 0.4189(6) 0.3993(5) 0.0216(12) Uani 1 1 d .
H10 H 0.2190 0.3627 0.3284 0.026 Uiso 1 1 calc R
C11 C 0.3291(7) 0.5359(6) 0.4272(5) 0.0210(12) Uani 1 1 d .
H11 H 0.3745 0.5577 0.3737 0.025 Uiso 1 1 calc R
C12 C 0.3561(7) -0.3792(6) 0.5336(5) 0.0204(12) Uani 1 1 d .
C13 C 0.2836(7) -0.4116(6) 0.6111(6) 0.0241(13) Uani 1 1 d .
H13 H 0.3001 -0.3562 0.6825 0.029 Uiso 1 1 calc R
C14 C 0.1860(7) 0.4734(6) 0.5827(5) 0.0226(12) Uani 1 1 d .
H14 H 0.1345 0.4543 0.6334 0.027 Uiso 1 1 calc R
C15 C 0.4616(7) -0.2570(6) 0.5693(5) 0.0199(12) Uani 1 1 d .
C16 C 0.5888(7) -0.2309(6) 0.9251(6) 0.0229(12) Uani 1 1 d .
H16 H 0.4917 -0.2305 0.8873 0.027 Uiso 1 1 calc R
C17 C 0.6224(7) -0.3082(6) 1.0060(6) 0.0271(13) Uani 1 1 d .
H17 H 0.5487 -0.3578 1.0221 0.032 Uiso 1 1 calc R
C18 C 0.7668(7) -0.3111(6) 1.0627(5) 0.0207(12) Uani 1 1 d .
C19 C 0.8740(8) -0.2341(7) 1.0351(6) 0.0269(13) Uani 1 1 d .
H19 H 0.9721 -0.2331 1.0708 0.032 Uiso 1 1 calc R
C20 C 0.8296(6) -0.1595(6) 0.9533(5) 0.0213(12) Uani 1 1 d .
H20 H 0.9005 -0.1086 0.9351 0.026 Uiso 1 1 calc R
C21 C 0.8104(8) -0.3883(6) 1.1549(5) 0.0248(13) Uani 1 1 d .
H21A H 0.7230 -0.4273 1.1681 0.030 Uiso 1 1 calc R
H21B H 0.8641 -0.3280 1.2252 0.030 Uiso 1 1 calc R
C22 C 0.9039(7) -0.4980(6) 1.1286(5) 0.0256(13) Uani 1 1 d .
H22A H 0.9772 -0.4643 1.0960 0.031 Uiso 1 1 calc R
H22B H 0.9541 -0.5204 1.2001 0.031 Uiso 1 1 calc R
C23 C 0.8199(7) -0.6219(6) 1.0476(5) 0.0219(12) Uani 1 1 d .
C24 C 0.7599(7) -0.6294(6) 0.9309(5) 0.0220(12) Uani 1 1 d .
H24 H 0.7632 -0.5541 0.9011 0.026 Uiso 1 1 calc R
C25 C 0.6959(7) 0.2527(6) 0.8600(5) 0.0224(12) Uani 1 1 d .
H25 H 0.6596 0.2500 0.7822 0.027 Uiso 1 1 calc R
C26 C 0.7347(7) 0.1493(6) 1.0120(5) 0.0228(12) Uani 1 1 d .
H26 H 0.7237 0.0742 1.0409 0.027 Uiso 1 1 calc R
C27 C 0.8023(7) -0.7366(6) 1.0879(5) 0.0237(12) Uani 1 1 d .
H27 H 0.8360 -0.7359 1.1656 0.028 Uiso 1 1 calc R

loop_
_atom_site_aniso_label
_atom_site_aniso_U_11
_atom_site_aniso_U_22
_atom_site_aniso_U_33
_atom_site_aniso_U_23
_atom_site_aniso_U_13
_atom_site_aniso_U_12
Co1 0.0145(5) 0.0182(6) 0.0191(5) 0.0064(4) 0.0034(4) 0.0022(4)
Co2 0.0152(4) 0.0198(4) 0.0195(4) 0.0061(3) 0.0040(3) 0.0029(3)
O1 0.017(2) 0.028(2) 0.024(2) 0.0106(18) 0.0073(17) 0.0041(17)
O2 0.0094(17) 0.024(2) 0.0166(18) 0.0085(16) -0.0011(14) 0.0058(15)
O3 0.0114(19) 0.026(2) 0.025(2) 0.0042(18) -0.0018(16) 0.0005(16)
O4 0.0148(19) 0.030(2) 0.022(2) 0.0105(17) 0.0090(16) 0.0067(17)
O5 0.019(2) 0.017(2) 0.023(2) 0.0074(16) 0.0009(16) 0.0048(16)
O6 0.033(3) 0.020(2) 0.024(2) 0.0054(17) 0.0036(19) 0.0059(18)
O7 0.026(2) 0.021(2) 0.026(2) 0.0100(18) 0.0067(18) 0.0024(18)
N1 0.020(2) 0.018(2) 0.026(3) 0.006(2) 0.008(2) 0.0015(19)
N2 0.027(3) 0.018(2) 0.026(3) 0.008(2) 0.011(2) 0.004(2)
C1 0.024(3) 0.018(3) 0.019(3) -0.001(2) 0.006(2) 0.005(2)
C2 0.021(3) 0.017(3) 0.021(3) 0.003(2) 0.011(2) 0.006(2)
C3 0.018(3) 0.014(3) 0.027(3) 0.001(2) 0.003(2) 0.004(2)
C4 0.016(3) 0.015(3) 0.020(3) 0.004(2) 0.007(2) 0.001(2)
C5 0.014(3) 0.021(3) 0.023(3) 0.006(2) 0.005(2) 0.002(2)
C6 0.022(3) 0.013(2) 0.017(2) 0.004(2) 0.004(2) 0.006(2)
C7 0.018(3) 0.015(3) 0.029(3) 0.002(2) 0.006(2) 0.005(2)
C8 0.014(3) 0.019(3) 0.022(3) -0.002(2) 0.006(2) -0.003(2)
C9 0.014(3) 0.016(3) 0.025(3) 0.010(2) -0.001(2) 0.004(2)
C10 0.019(3) 0.024(3) 0.019(3) 0.005(2) 0.000(2) 0.004(2)
C11 0.020(3) 0.020(3) 0.023(3) 0.005(2) 0.005(2) 0.001(2)
C12 0.020(3) 0.021(3) 0.023(3) 0.009(2) 0.008(2) 0.006(2)
C13 0.022(3) 0.020(3) 0.029(3) 0.003(2) 0.006(2) -0.003(2)
C14 0.023(3) 0.027(3) 0.018(3) 0.005(2) 0.006(2) 0.001(2)
C15 0.021(3) 0.022(3) 0.020(3) 0.006(2) 0.009(2) 0.009(2)
C16 0.015(3) 0.022(3) 0.031(3) 0.012(2) 0.000(2) 0.002(2)
C17 0.028(3) 0.025(3) 0.031(3) 0.005(3) 0.013(3) 0.004(3)
C18 0.026(3) 0.016(3) 0.020(3) 0.004(2) 0.005(2) 0.004(2)
C19 0.029(3) 0.028(3) 0.028(3) 0.010(3) 0.012(3) 0.008(3)
C20 0.018(3) 0.025(3) 0.023(3) 0.009(2) 0.007(2) 0.003(2)
C21 0.033(3) 0.026(3) 0.019(3) 0.008(2) 0.010(3) 0.003(3)
C22 0.021(3) 0.029(3) 0.024(3) 0.007(2) -0.001(2) 0.005(2)
C23 0.018(3) 0.024(3) 0.024(3) 0.004(2) 0.005(2) 0.007(2)
C24 0.020(3) 0.022(3) 0.028(3) 0.010(2) 0.009(2) 0.006(2)
C25 0.021(3) 0.026(3) 0.021(3) 0.007(2) 0.005(2) 0.002(2)
C26 0.023(3) 0.024(3) 0.023(3) 0.006(2) 0.009(2) 0.005(2)
C27 0.025(3) 0.026(3) 0.022(3) 0.007(2) 0.008(2) 0.009(2)

loop_
_atom_type_symbol
_atom_type_description
_atom_type_scat_dispersion_real
_atom_type_scat_dispersion_imag
_atom_type_scat_source
C C 0.0033 0.0016 'International Tables Vol C Tables 4.2.6.8 and 6.1.1.4'
H H 0.0000 0.0000 'International Tables Vol C Tables 4.2.6.8 and 6.1.1.4'
N N 0.0061 0.0033 'International Tables Vol C Tables 4.2.6.8 and 6.1.1.4'
O O 0.0106 0.0060 'International Tables Vol C Tables 4.2.6.8 and 6.1.1.4'
Co Co 0.3494 0.9721 'International Tables Vol C Tables 4.2.6.8 and 6.1.1.4'

loop_
_geom_angle_atom_site_label_1
_geom_angle_atom_site_label_2
_geom_angle_atom_site_label_3
_geom_angle
_geom_angle_site_symmetry_1
_geom_angle_site_symmetry_3
O3 Co1 O3 180.00(12) 2_656 .
O3 Co1 O7 83.56(18) 2_656 .
O3 Co1 O7 96.44(17) . .
O3 Co1 O7 96.44(17) 2_656 2_656
O3 Co1 O7 83.56(18) . 2_656
O7 Co1 O7 180.000(1) . 2_656
O3 Co1 O2 94.15(16) 2_656 .
O3 Co1 O2 85.85(16) . .
O7 Co1 O2 95.37(16) . .
O7 Co1 O2 84.63(16) 2_656 .
O3 Co1 O2 85.85(16) 2_656 2_656
O3 Co1 O2 94.15(16) . 2_656
O7 Co1 O2 84.63(16) . 2_656
O7 Co1 O2 95.37(16) 2_656 2_656
O2 Co1 O2 180.000(1) . 2_656
O6 Co2 O4 105.11(19) . .
O6 Co2 N1 84.78(19) . .
O4 Co2 N1 92.88(18) . .
O6 Co2 O2 88.20(17) . .
O4 Co2 O2 108.66(16) . .
N1 Co2 O2 158.42(18) . .
O6 Co2 N2 169.6(2) . .
O4 Co2 N2 85.22(19) . .
N1 Co2 N2 93.7(2) . .
O2 Co2 N2 89.53(18) . .
O6 Co2 O1 84.62(18) . .
O4 Co2 O1 164.54(16) . .
N1 Co2 O1 100.06(18) . .
O2 Co2 O1 58.89(15) . .
N2 Co2 O1 85.53(18) . .
C1 O1 Co2 85.5(3) . .
C1 O2 Co2 95.0(3) . .
C1 O2 Co1 138.5(4) . .
Co2 O2 Co1 107.06(17) . .
C8 O3 Co1 152.6(4) . .
C8 O4 Co2 117.2(4) . .
C9 O5 C6 115.8(4) . .
C15 O6 Co2 135.0(4) . .
C15 O7 Co1 124.7(4) . .
C16 N1 C20 118.0(5) . .
C16 N1 Co2 116.5(4) . .
C20 N1 Co2 125.5(4) . .
C26 N2 C25 116.3(5) . .
C26 N2 Co2 123.8(4) . .
C25 N2 Co2 119.3(4) . .
O1 C1 O2 120.6(5) . .
O1 C1 C2 121.3(5) . .
O2 C1 C2 118.1(5) . .
C3 C2 C7 120.9(6) . .
C3 C2 C1 121.3(5) . .
C7 C2 C1 117.7(5) . .
C2 C3 C4 120.3(6) . .
C3 C4 C5 119.2(5) . .
C3 C4 C8 123.4(5) . 1_455
C5 C4 C8 117.2(5) . 1_455
C6 C5 C4 119.0(5) . .
C7 C6 C5 122.1(5) . .
C7 C6 O5 121.1(5) . .
C5 C6 O5 116.6(5) . .
C6 C7 C2 118.6(6) . .
O3 C8 O4 124.4(5) . .
O3 C8 C4 114.8(5) . 1_655
O4 C8 C4 120.7(5) . 1_655
C10 C9 O5 119.6(5) . .
C10 C9 C14 121.0(6) . .
O5 C9 C14 119.3(5) . .
C9 C10 C11 119.1(6) . .
C12 C11 C10 121.3(6) 1_565 .
C13 C12 C11 118.4(6) . 1_545
C13 C12 C15 118.5(5) . .
C11 C12 C15 123.1(5) 1_545 .
C12 C13 C14 120.6(6) . 1_545
C9 C14 C13 119.4(6) . 1_565
O6 C15 O7 125.9(6) . .
O6 C15 C12 116.6(5) . .
O7 C15 C12 117.5(5) . .
N1 C16 C17 122.8(6) . .
C16 C17 C18 119.6(6) . .
C17 C18 C19 117.9(6) . .
C17 C18 C21 122.3(6) . .
C19 C18 C21 119.8(6) . .
C20 C19 C18 118.3(6) . .
N1 C20 C19 123.5(6) . .
C18 C21 C22 115.0(5) . .
C23 C22 C21 114.7(5) . .
C27 C23 C24 116.8(6) . .
C27 C23 C22 120.1(6) . .
C24 C23 C22 123.1(6) . .
C25 C24 C23 120.4(6) 1_545 .
N2 C25 C24 122.9(6) . 1_565
N2 C26 C27 124.0(6) . 1_565
C26 C27 C23 119.5(6) 1_545 .

loop_
_geom_bond_atom_site_label_1
_geom_bond_atom_site_label_2
_geom_bond_distance
_geom_bond_site_symmetry_2
Co1 O3 2.004(4) 2_656
Co1 O3 2.004(4) .
Co1 O7 2.078(4) .
Co1 O7 2.078(4) 2_656
Co1 O2 2.161(4) .
Co1 O2 2.161(4) 2_656
Co2 O6 2.025(5) .
Co2 O4 2.074(4) .
Co2 N1 2.101(5) .
Co2 O2 2.121(4) .
Co2 N2 2.153(5) .
Co2 O1 2.353(4) .
O1 C1 1.251(7) .
O2 C1 1.291(7) .
O3 C8 1.244(7) .
O4 C8 1.270(7) .
O5 C9 1.376(7) .
O5 C6 1.407(7) .
O6 C15 1.243(7) .
O7 C15 1.270(7) .
N1 C16 1.336(8) .
N1 C20 1.339(8) .
N2 C26 1.345(8) .
N2 C25 1.359(8) .
C1 C2 1.498(8) .
C2 C3 1.374(8) .
C2 C7 1.399(8) .
C3 C4 1.398(8) .
C4 C5 1.404(8) .
C4 C8 1.502(8) 1_455
C5 C6 1.389(8) .
C6 C7 1.370(8) .
C8 C4 1.502(8) 1_655
C9 C10 1.374(8) .
C9 C14 1.391(8) .
C10 C11 1.398(8) .
C11 C12 1.396(8) 1_565
C12 C13 1.393(8) .
C12 C11 1.396(8) 1_545
C12 C15 1.493(9) .
C13 C14 1.399(8) 1_545
C14 C13 1.399(8) 1_565
C16 C17 1.387(9) .
C17 C18 1.388(9) .
C18 C19 1.408(9) .
C18 C21 1.505(8) .
C19 C20 1.388(9) .
C21 C22 1.542(9) .
C22 C23 1.514(9) .
C23 C27 1.394(9) .
C23 C24 1.394(9) .
C24 C25 1.372(9) 1_545
C25 C24 1.372(9) 1_565
C26 C27 1.375(9) 1_565
C27 C26 1.375(9) 1_545

loop_
_geom_torsion_atom_site_label_1
_geom_torsion_atom_site_label_2
_geom_torsion_atom_site_label_3
_geom_torsion_atom_site_label_4
_geom_torsion
_geom_torsion_site_symmetry_1
_geom_torsion_site_symmetry_4
O6 Co2 O1 C1 -90.2(4) . .
O4 Co2 O1 C1 39.7(8) . .
N1 Co2 O1 C1 -173.9(4) . .
O2 Co2 O1 C1 1.0(3) . .
N2 Co2 O1 C1 93.1(4) . .
O6 Co2 O2 C1 83.8(4) . .
O4 Co2 O2 C1 -170.8(3) . .
N1 Co2 O2 C1 12.9(7) . .
N2 Co2 O2 C1 -86.0(3) . .
O1 Co2 O2 C1 -1.0(3) . .
O6 Co2 O2 Co1 -60.6(2) . .
O4 Co2 O2 Co1 44.8(2) . .
N1 Co2 O2 Co1 -131.5(4) . .
N2 Co2 O2 Co1 129.6(2) . .
O1 Co2 O2 Co1 -145.4(2) . .
O3 Co1 O2 C1 16.7(6) 2_656 .
O3 Co1 O2 C1 -163.3(6) . .
O7 Co1 O2 C1 -67.2(6) . .
O7 Co1 O2 C1 112.8(6) 2_656 .
O3 Co1 O2 Co2 135.63(19) 2_656 .
O3 Co1 O2 Co2 -44.37(19) . .
O7 Co1 O2 Co2 51.7(2) . .
O7 Co1 O2 Co2 -128.3(2) 2_656 .
O7 Co1 O3 C8 -48.9(9) . .
O7 Co1 O3 C8 131.1(9) 2_656 .
O2 Co1 O3 C8 46.1(9) . .
O2 Co1 O3 C8 -133.9(9) 2_656 .
O6 Co2 O4 C8 81.2(4) . .
N1 Co2 O4 C8 166.6(4) . .
O2 Co2 O4 C8 -12.0(5) . .
N2 Co2 O4 C8 -99.9(4) . .
O1 Co2 O4 C8 -46.5(8) . .
O4 Co2 O6 C15 -74.3(6) . .
N1 Co2 O6 C15 -165.9(6) . .
O2 Co2 O6 C15 34.6(6) . .
N2 Co2 O6 C15 112.0(11) . .
O1 Co2 O6 C15 93.5(6) . .
O3 Co1 O7 C15 -93.8(5) 2_656 .
O3 Co1 O7 C15 86.2(5) . .
O2 Co1 O7 C15 -0.2(5) . .
O2 Co1 O7 C15 179.8(5) 2_656 .
O6 Co2 N1 C16 -57.5(5) . .
O4 Co2 N1 C16 -162.4(5) . .
O2 Co2 N1 C16 14.0(8) . .
N2 Co2 N1 C16 112.2(5) . .
O1 Co2 N1 C16 26.1(5) . .
O6 Co2 N1 C20 123.2(5) . .
O4 Co2 N1 C20 18.2(5) . .
O2 Co2 N1 C20 -165.3(5) . .
N2 Co2 N1 C20 -67.1(5) . .
O1 Co2 N1 C20 -153.3(5) . .
O6 Co2 N2 C26 73.6(12) . .
O4 Co2 N2 C26 -100.3(5) . .
N1 Co2 N2 C26 -7.7(5) . .
O2 Co2 N2 C26 150.9(5) . .
O1 Co2 N2 C26 92.1(5) . .
O6 Co2 N2 C25 -116.1(10) . .
O4 Co2 N2 C25 70.0(5) . .
N1 Co2 N2 C25 162.6(5) . .
O2 Co2 N2 C25 -38.8(5) . .
O1 Co2 N2 C25 -97.6(5) . .
Co2 O1 C1 O2 -1.6(5) . .
Co2 O1 C1 C2 179.3(5) . .
Co2 O2 C1 O1 1.8(6) . .
Co1 O2 C1 O1 124.7(5) . .
Co2 O2 C1 C2 -179.1(4) . .
Co1 O2 C1 C2 -56.2(8) . .
O1 C1 C2 C3 -17.3(9) . .
O2 C1 C2 C3 163.7(5) . .
O1 C1 C2 C7 166.9(5) . .
O2 C1 C2 C7 -12.2(8) . .
C7 C2 C3 C4 2.0(9) . .
C1 C2 C3 C4 -173.8(5) . .
C2 C3 C4 C5 -0.7(8) . .
C2 C3 C4 C8 173.4(5) . 1_455
C3 C4 C5 C6 -0.6(8) . .
C8 C4 C5 C6 -175.0(5) 1_455 .
C4 C5 C6 C7 0.7(9) . .
C4 C5 C6 O5 174.6(5) . .
C9 O5 C6 C7 -55.2(7) . .
C9 O5 C6 C5 130.8(5) . .
C5 C6 C7 C2 0.5(9) . .
O5 C6 C7 C2 -173.1(5) . .
C3 C2 C7 C6 -1.9(9) . .
C1 C2 C7 C6 174.1(5) . .
Co1 O3 C8 O4 -11.8(13) . .
Co1 O3 C8 C4 170.1(6) . 1_655
Co2 O4 C8 O3 -11.5(8) . .
Co2 O4 C8 C4 166.5(4) . 1_655
C6 O5 C9 C10 137.5(5) . .
C6 O5 C9 C14 -44.4(7) . .
O5 C9 C10 C11 -179.6(5) . .
C14 C9 C10 C11 2.3(9) . .
C9 C10 C11 C12 0.8(9) . 1_565
C11 C12 C13 C14 0.1(9) 1_545 1_545
C15 C12 C13 C14 -178.6(6) . 1_545
C10 C9 C14 C13 -4.2(9) . 1_565
O5 C9 C14 C13 177.7(5) . 1_565
Co2 O6 C15 O7 21.5(10) . .
Co2 O6 C15 C12 -157.8(5) . .
Co1 O7 C15 O6 -41.9(8) . .
Co1 O7 C15 C12 137.4(4) . .
C13 C12 C15 O6 25.9(8) . .
C11 C12 C15 O6 -152.7(6) 1_545 .
C13 C12 C15 O7 -153.5(6) . .
C11 C12 C15 O7 27.9(9) 1_545 .
C20 N1 C16 C17 0.7(9) . .
Co2 N1 C16 C17 -178.6(5) . .
N1 C16 C17 C18 -0.6(10) . .
C16 C17 C18 C19 0.1(9) . .
C16 C17 C18 C21 177.3(6) . .
C17 C18 C19 C20 0.1(9) . .
C21 C18 C19 C20 -177.2(6) . .
C16 N1 C20 C19 -0.5(9) . .
Co2 N1 C20 C19 178.8(5) . .
C18 C19 C20 N1 0.0(10) . .
C17 C18 C21 C22 118.3(7) . .
C19 C18 C21 C22 -64.5(8) . .
C18 C21 C22 C23 -78.2(7) . .
C21 C22 C23 C27 -109.9(7) . .
C21 C22 C23 C24 71.5(8) . .
C27 C23 C24 C25 -4.3(9) . 1_545
C22 C23 C24 C25 174.3(6) . 1_545
C26 N2 C25 C24 1.4(9) . 1_565
Co2 N2 C25 C24 -169.6(5) . 1_565
C25 N2 C26 C27 -2.6(9) . 1_565
Co2 N2 C26 C27 167.9(5) . 1_565
C24 C23 C27 C26 3.2(9) . 1_545
C22 C23 C27 C26 -175.5(6) . 1_545
